data_7121802
loop_
_publ_author_name
'Boteju, Kasuni C.'
'Wan, Suchen'
'Venkatesh, Amrit'
'Ellern, Arkady'
'Rossini, Aaron J.'
'Sadow, Aaron D.'

_publ_section_title
;
 Rare earth arylsilazido compounds with inequivalent secondary
 interactions.
;
_journal_issue 53
_journal_name_full 'Chemical communications (Cambridge, England)'
_journal_page_first 7318
_journal_page_last 7321
_journal_paper_doi 10.1039/c8cc03186j
_journal_volume 54
_journal_year 2018
_chemical_formula_sum 'C42 H72 Lu N3 Si3'
_chemical_formula_weight 878.26
_space_group_crystal_system monoclinic
_space_group_IT_number 14
_space_group_name_Hall '-P 2ybc'
_space_group_name_H-M_alt 'P 1 21/c 1'
_symmetry_space_group_name_Hall '-P 2ybc'
_symmetry_space_group_name_H-M 'P 1 21/c 1'
_atom_sites_solution_hydrogens geom
_atom_sites_solution_primary direct
_atom_sites_solution_secondary difmap
_audit_update_record
;
2018-04-18 deposited with the CCDC.
2018-06-04 downloaded from the CCDC.
;
_cell_angle_alpha 90
_cell_angle_beta 90.1168(19)
_cell_angle_gamma 90
_cell_formula_units_Z 8
_cell_length_a 12.4709(4)
_cell_length_b 20.2287(6)
_cell_length_c 36.0755(11)
_cell_measurement_reflns_used 9233
_cell_measurement_temperature 173.(2)
_cell_measurement_theta_max 60.0334
_cell_measurement_theta_min 3.2817
_cell_volume 9100.8(5)
_computing_cell_refinement 'SAINT V8.38A (Bruker AXS Inc., 2017)'
_computing_data_collection 'APEX3 Suite (Bruker AXS Inc. , 2017)'
_computing_data_reduction 'SAINT V8.38A (Bruker AXS Inc., 2017)'
_computing_molecular_graphics 'shelXle (C.B. Huebschle, rev 833)'
_computing_structure_refinement 'SHELXL-2016/6 (Sheldrick, 2016)'
_computing_structure_solution 'XT, VERSION 2014/5'
_diffrn_ambient_temperature 173.(2)
_diffrn_detector_area_resol_mean 8.3333
_diffrn_measured_fraction_theta_full 0.997
_diffrn_measured_fraction_theta_max 0.997
_diffrn_measurement_device_type 'Bruker D8 VENTURE diffractometer'
_diffrn_measurement_method '\w and \f scans, narrow frame width'
_diffrn_radiation_monochromator 'multilayer mirror'
_diffrn_radiation_type 'Cu K\a'
_diffrn_radiation_wavelength 1.54178
_diffrn_reflns_av_R_equivalents 0.1021
_diffrn_reflns_av_unetI/netI 0.0505
_diffrn_reflns_limit_h_max 14
_diffrn_reflns_limit_h_min -13
_diffrn_reflns_limit_k_max 22
_diffrn_reflns_limit_k_min -22
_diffrn_reflns_limit_l_max 40
_diffrn_reflns_limit_l_min -40
_diffrn_reflns_number 144050
_diffrn_reflns_theta_full 60.15
_diffrn_reflns_theta_max 60.15
_diffrn_reflns_theta_min 1.22
_diffrn_source 'microfocus sealed tube'
_diffrn_source_type 'sealed tube'
_exptl_absorpt_coefficient_mu 5.121
_exptl_absorpt_correction_T_max 0.7518
_exptl_absorpt_correction_T_min 0.5237
_exptl_absorpt_correction_type multi-scan
_exptl_absorpt_process_details
;

SADABS (Spek A. L., 2015) was used for an absorption correction and scalling
of observed data
;
_exptl_crystal_colour colourless
_exptl_crystal_density_diffrn 1.282
_exptl_crystal_density_method 'not measured'
_exptl_crystal_description plate
_exptl_crystal_F_000 3664
_exptl_crystal_size_max 0.180
_exptl_crystal_size_mid 0.140
_exptl_crystal_size_min 0.050
_refine_diff_density_max 2.364
_refine_diff_density_min -2.457
_refine_ls_extinction_method none
_refine_ls_goodness_of_fit_ref 1.026
_refine_ls_hydrogen_treatment mixed
_refine_ls_matrix_type full
_refine_ls_number_parameters 944
_refine_ls_number_reflns 13526
_refine_ls_number_restraints 0
_refine_ls_restrained_S_all 1.026
_refine_ls_R_factor_all 0.0409
_refine_ls_R_factor_gt 0.0399
_refine_ls_shift/su_max 0.002
_refine_ls_shift/su_mean 0.000
_refine_ls_structure_factor_coef Fsqd
_refine_ls_weighting_details 'w=1/[\s^2^(Fo^2^)+(0.0734P)^2^+7.2458P] where P=(Fo^2^+2Fc^2^)/3'
_refine_ls_weighting_scheme calc
_refine_ls_wR_factor_gt 0.1009
_refine_ls_wR_factor_ref 0.1016
_reflns_number_gt 13133
_reflns_number_total 13526
_reflns_threshold_expression 'I > 2\s(I)'
_cod_data_source_file c8cc03186j2.cif
_cod_data_source_block LuNSiHMe2Dipp
_cod_depositor_comments
;
The following automatic conversions were performed:

'_exptl_absorpt_correction_type' value 'Multi-Scan' changed to
'multi-scan' according to
/home/data/users/saulius/crontab/automatic-downloads/rss-feeds/RSC/lib/dictionaries/cif_core.dic
dictionary named 'cif_core.dic' version 2.4.2 from 2011-04-26.

Automatic conversion script
Id: cif_fix_values 4973 2017-02-22 13:04:09Z antanas 

 Adding full bibliography for 7121802--7121805.cif.
;
_cod_database_code 7121802

loop_
_space_group_symop_operation_xyz
'x, y, z'
'-x, y+1/2, -z+1/2'
'-x, -y, -z'
'x, -y-1/2, z-1/2'

loop_
_atom_site_type_symbol
_atom_site_label
_atom_site_fract_x
_atom_site_fract_y
_atom_site_fract_z
_atom_site_U_iso_or_equiv
_atom_site_adp_type
_atom_site_calc_flag
_atom_site_refinement_flags_adp
_atom_site_refinement_flags_posn
_atom_site_occupancy
Lu Lu1 0.78322(2) 0.26481(2) 0.49413(2) 0.01714(8) Uani d . . 1
Lu Lu2 0.28721(2) 0.30106(2) 0.74101(2) 0.01672(8) Uani d . . 1
C C1 0.5941(6) 0.3755(4) 0.40776(18) 0.0438(18) Uani d . . 1
H H1A 0.570638 0.329915 0.403331 0.066 Uiso calc U R 1
H H1B 0.628015 0.39294 0.385329 0.066 Uiso calc U R 1
H H1C 0.531915 0.402825 0.414132 0.066 Uiso calc U R 1
C C2 0.7532(6) 0.4606(3) 0.4490(2) 0.0461(19) Uani d . . 1
H H2A 0.696897 0.493489 0.453146 0.069 Uiso calc U R 1
H H2B 0.789679 0.470083 0.425519 0.069 Uiso calc U R 1
H H2C 0.805233 0.462329 0.469348 0.069 Uiso calc U R 1
C C3 0.5652(4) 0.3530(2) 0.50925(16) 0.0200(12) Uani d . . 1
C C4 0.4690(5) 0.3166(3) 0.50472(19) 0.0259(13) Uani d . . 1
C C5 0.4553(5) 0.2678(3) 0.4737(2) 0.0322(16) Uani d . . 1
H H5 0.521045 0.270034 0.457902 0.039 Uiso calc U R 1
C C6 0.4463(6) 0.1966(3) 0.4888(2) 0.0434(19) Uani d . . 1
H H6A 0.510075 0.186177 0.503592 0.065 Uiso calc U R 1
H H6B 0.441031 0.165498 0.467994 0.065 Uiso calc U R 1
H H6C 0.382221 0.192801 0.504287 0.065 Uiso calc U R 1
C C7 0.3579(6) 0.2838(4) 0.4486(2) 0.0466(18) Uani d . . 1
H H7A 0.291543 0.277873 0.462706 0.07 Uiso calc U R 1
H H7B 0.357687 0.253989 0.427176 0.07 Uiso calc U R 1
H H7C 0.362804 0.329659 0.440001 0.07 Uiso calc U R 1
C C8 0.3842(5) 0.3270(3) 0.5290(2) 0.0330(15) Uani d . . 1
H H8 0.319873 0.302466 0.525869 0.04 Uiso calc U R 1
C C9 0.3916(5) 0.3719(3) 0.5575(2) 0.0364(16) Uani d . . 1
H H9 0.333328 0.377712 0.574063 0.044 Uiso calc U R 1
C C10 0.4847(5) 0.4088(3) 0.56181(17) 0.0312(14) Uani d . . 1
H H10 0.488712 0.440349 0.581242 0.037 Uiso calc U R 1
C C11 0.5717(4) 0.4007(3) 0.53863(16) 0.0231(12) Uani d . . 1
C C12 0.6699(5) 0.4442(3) 0.54367(17) 0.0259(13) Uani d . . 1
H H12 0.72336 0.431114 0.524411 0.031 Uiso calc U R 1
C C13 0.7222(6) 0.4345(4) 0.58145(18) 0.0431(15) Uani d . . 1
H H13A 0.672551 0.448625 0.600916 0.065 Uiso calc U R 1
H H13B 0.787937 0.460964 0.58286 0.065 Uiso calc U R 1
H H13C 0.739887 0.387698 0.584874 0.065 Uiso calc U R 1
C C14 0.6431(6) 0.5172(3) 0.5376(2) 0.0452(18) Uani d . . 1
H H14A 0.618075 0.523737 0.512084 0.068 Uiso calc U R 1
H H14B 0.707343 0.544031 0.541914 0.068 Uiso calc U R 1
H H14C 0.586647 0.530653 0.554896 0.068 Uiso calc U R 1
C C15 1.0547(6) 0.3340(4) 0.5557(2) 0.0453(18) Uani d . . 1
H H15A 1.018059 0.300038 0.570367 0.068 Uiso calc U R 1
H H15B 1.051845 0.376316 0.568962 0.068 Uiso calc U R 1
H H15C 1.12967 0.321178 0.552041 0.068 Uiso calc U R 1
C C16 1.0553(7) 0.4114(4) 0.4856(2) 0.0472(18) Uani d . . 1
H H16A 1.127523 0.397458 0.478404 0.071 Uiso calc U R 1
H H16B 1.060251 0.449622 0.502263 0.071 Uiso calc U R 1
H H16C 1.014261 0.423575 0.463477 0.071 Uiso calc U R 1
C C17 1.0321(4) 0.2308(3) 0.46713(15) 0.0198(12) Uani d . . 1
C C18 1.0595(4) 0.2445(3) 0.43013(16) 0.0236(12) Uani d . . 1
C C19 1.0185(5) 0.3036(3) 0.40861(16) 0.0286(14) Uani d . . 1
H H19 0.971453 0.329511 0.425667 0.034 Uiso calc U R 1
C C20 0.9503(6) 0.2837(4) 0.37521(19) 0.0414(16) Uani d . . 1
H H20A 0.993805 0.257491 0.358031 0.062 Uiso calc U R 1
H H20B 0.924308 0.323487 0.362594 0.062 Uiso calc U R 1
H H20C 0.889069 0.257294 0.383589 0.062 Uiso calc U R 1
C C21 1.1095(6) 0.3491(4) 0.39646(18) 0.0386(16) Uani d . . 1
H H21A 1.155553 0.325809 0.378797 0.058 Uiso calc U R 1
H H21B 1.151842 0.36219 0.418165 0.058 Uiso calc U R 1
H H21C 1.079396 0.388611 0.38463 0.058 Uiso calc U R 1
C C22 1.1283(5) 0.2004(3) 0.41124(17) 0.0314(15) Uani d . . 1
H H22 1.147058 0.209573 0.386253 0.038 Uiso calc U R 1
C C23 1.1687(5) 0.1447(3) 0.42804(18) 0.0336(15) Uani d . . 1
H H23 1.213223 0.115108 0.414634 0.04 Uiso calc U R 1
C C24 1.1436(5) 0.1324(3) 0.46482(18) 0.0335(15) Uani d . . 1
H H24 1.173446 0.094766 0.476732 0.04 Uiso calc U R 1
C C25 1.0756(4) 0.1740(3) 0.48476(16) 0.0242(12) Uani d . . 1
C C26 1.0517(5) 0.1566(3) 0.52484(16) 0.0274(13) Uani d . . 1
H H26 0.998178 0.189322 0.534273 0.033 Uiso calc U R 1
C C27 1.1523(6) 0.1625(4) 0.54882(18) 0.0385(15) Uani d . . 1
H H27A 1.207483 0.132311 0.539507 0.058 Uiso calc U R 1
H H27B 1.134911 0.151035 0.574502 0.058 Uiso calc U R 1
H H27C 1.179165 0.208022 0.547836 0.058 Uiso calc U R 1
C C28 1.0029(6) 0.0875(3) 0.5292(2) 0.0400(16) Uani d . . 1
H H28A 0.93836 0.08402 0.513792 0.06 Uiso calc U R 1
H H28B 0.983934 0.080196 0.555237 0.06 Uiso calc U R 1
H H28C 1.055202 0.05419 0.521401 0.06 Uiso calc U R 1
C C29 0.6023(5) 0.2480(3) 0.59038(17) 0.0323(14) Uani d . . 1
H H29A 0.552678 0.262179 0.57083 0.048 Uiso calc U R 1
H H29B 0.615712 0.284863 0.607361 0.048 Uiso calc U R 1
H H29C 0.570607 0.211022 0.604108 0.048 Uiso calc U R 1
C C30 0.8337(5) 0.2011(4) 0.60500(18) 0.0355(16) Uani d . . 1
H H30A 0.807322 0.165249 0.620782 0.053 Uiso calc U R 1
H H30B 0.847355 0.240406 0.620211 0.053 Uiso calc U R 1
H H30C 0.900335 0.187348 0.592911 0.053 Uiso calc U R 1
C C31 0.7079(5) 0.1120(2) 0.51897(14) 0.0213(11) Uani d . . 1
C C32 0.6594(5) 0.0655(3) 0.54261(17) 0.0246(12) Uani d . . 1
C C33 0.6345(5) 0.0780(3) 0.58338(17) 0.0321(14) Uani d . . 1
H H33 0.657486 0.124306 0.589022 0.038 Uiso calc U R 1
C C34 0.7000(9) 0.0323(4) 0.6085(2) 0.062(2) Uani d . . 1
H H34A 0.68257 -0.013844 0.602825 0.094 Uiso calc U R 1
H H34B 0.682609 0.041527 0.634509 0.094 Uiso calc U R 1
H H34C 0.776612 0.039917 0.604391 0.094 Uiso calc U R 1
C C35 0.5158(6) 0.0735(4) 0.5922(2) 0.053(2) Uani d . . 1
H H35A 0.476026 0.104579 0.576486 0.08 Uiso calc U R 1
H H35B 0.504132 0.084448 0.618291 0.08 Uiso calc U R 1
H H35C 0.490488 0.028387 0.587339 0.08 Uiso calc U R 1
C C36 0.6320(5) 0.0030(3) 0.52904(18) 0.0328(14) Uani d . . 1
H H36 0.598343 -0.0276 0.545264 0.039 Uiso calc U R 1
C C37 0.6519(5) -0.0158(3) 0.49332(19) 0.0345(15) Uani d . . 1
H H37 0.629329 -0.057787 0.484515 0.041 Uiso calc U R 1
C C38 0.7052(5) 0.0275(3) 0.47032(16) 0.0294(13) Uani d . . 1
H H38 0.722724 0.014087 0.445829 0.035 Uiso calc U R 1
C C39 0.7340(5) 0.0907(3) 0.48239(16) 0.0247(12) Uani d . . 1
C C40 0.7922(5) 0.1359(3) 0.45646(15) 0.0296(13) Uani d . . 1
H H40A 0.846(6) 0.164(3) 0.4713(19) 0.036 Uiso d U . 1
C C41 0.8611(6) 0.1016(3) 0.42619(19) 0.0384(15) Uani d . . 1
H H41A 0.905927 0.0675 0.43767 0.058 Uiso calc U R 1
H H41B 0.906908 0.134522 0.414103 0.058 Uiso calc U R 1
H H41C 0.813784 0.081272 0.407711 0.058 Uiso calc U R 1
C C42 0.7128(6) 0.1831(3) 0.43764(17) 0.0338(13) Uani d . . 1
H H42A 0.751645 0.212452 0.420736 0.051 Uiso calc U R 1
H H42B 0.659861 0.157411 0.423612 0.051 Uiso calc U R 1
H H42C 0.676179 0.209516 0.456524 0.051 Uiso calc U R 1
C C50 0.5599(6) 0.3639(4) 0.6787(2) 0.0479(19) Uani d . . 1
H H50A 0.635534 0.355073 0.684187 0.072 Uiso calc U R 1
H H50B 0.554173 0.403024 0.662826 0.072 Uiso calc U R 1
H H50C 0.528472 0.325727 0.666019 0.072 Uiso calc U R 1
C C51 0.5392(7) 0.4566(4) 0.7439(2) 0.057(2) Uani d . . 1
H H51A 0.500726 0.46591 0.766998 0.085 Uiso calc U R 1
H H51B 0.528772 0.493378 0.726562 0.085 Uiso calc U R 1
H H51C 0.615826 0.451478 0.749212 0.085 Uiso calc U R 1
C C52 0.5366(4) 0.2757(3) 0.77153(15) 0.0188(12) Uani d . . 1
C C53 0.5822(4) 0.2171(3) 0.75686(17) 0.0222(12) Uani d . . 1
C C54 0.5580(5) 0.1925(3) 0.71777(17) 0.0260(13) Uani d . . 1
H H54 0.505852 0.223914 0.706151 0.031 Uiso calc U R 1
C C55 0.6591(6) 0.1915(3) 0.69384(18) 0.0354(15) Uani d . . 1
H H55A 0.690916 0.23575 0.693263 0.053 Uiso calc U R 1
H H55B 0.640291 0.177859 0.668573 0.053 Uiso calc U R 1
H H55C 0.710771 0.160119 0.704334 0.053 Uiso calc U R 1
C C56 0.5064(5) 0.1234(3) 0.71814(19) 0.0293(13) Uani d . . 1
H H56A 0.558401 0.091075 0.727397 0.044 Uiso calc U R 1
H H56B 0.484499 0.111416 0.692919 0.044 Uiso calc U R 1
H H56C 0.443384 0.123854 0.734329 0.044 Uiso calc U R 1
C C57 0.6523(5) 0.1800(3) 0.77933(17) 0.0278(13) Uani d . . 1
H H57 0.683127 0.140735 0.769579 0.033 Uiso calc U R 1
C C58 0.6776(5) 0.1986(3) 0.81476(17) 0.0296(14) Uani d . . 1
H H58 0.725657 0.172827 0.829222 0.035 Uiso calc U R 1
C C59 0.6325(5) 0.2552(3) 0.82922(16) 0.0277(13) Uani d . . 1
H H59 0.648976 0.267644 0.853981 0.033 Uiso calc U R 1
C C60 0.5639(5) 0.2944(3) 0.80858(16) 0.0226(12) Uani d . . 1
C C61 0.5191(5) 0.3569(3) 0.82605(17) 0.0291(13) Uani d . . 1
H H61 0.470303 0.37819 0.807541 0.035 Uiso calc U R 1
C C62 0.6072(6) 0.4058(4) 0.8353(2) 0.0436(17) Uani d . . 1
H H62A 0.656319 0.386111 0.853418 0.065 Uiso calc U R 1
H H62B 0.575467 0.446015 0.845718 0.065 Uiso calc U R 1
H H62C 0.646769 0.416928 0.812688 0.065 Uiso calc U R 1
C C63 0.4526(6) 0.3412(4) 0.8608(2) 0.0446(18) Uani d . . 1
H H63A 0.49939 0.322522 0.879996 0.067 Uiso calc U R 1
H H63B 0.396392 0.309227 0.854536 0.067 Uiso calc U R 1
H H63C 0.419537 0.381922 0.870117 0.067 Uiso calc U R 1
C C64 0.0975(5) 0.4093(3) 0.82286(17) 0.0340(15) Uani d . . 1
H H64A 0.025006 0.42523 0.81726 0.051 Uiso calc U R 1
H H64B 0.127453 0.434832 0.843499 0.051 Uiso calc U R 1
H H64C 0.094335 0.362444 0.829719 0.051 Uiso calc U R 1
C C65 0.2077(8) 0.5092(3) 0.7745(2) 0.0502(18) Uani d . . 1
H H65A 0.265256 0.515636 0.756398 0.075 Uiso calc U R 1
H H65B 0.228329 0.529282 0.798162 0.075 Uiso calc U R 1
H H65C 0.141821 0.530086 0.765338 0.075 Uiso calc U R 1
C C66 0.0641(4) 0.3796(3) 0.71912(15) 0.0175(11) Uani d . . 1
C C67 0.0696(5) 0.4207(3) 0.68709(15) 0.0257(13) Uani d . . 1
C C68 0.1670(5) 0.4636(3) 0.67917(18) 0.0337(14) Uani d . . 1
H H68 0.217977 0.459223 0.700458 0.04 Uiso calc U R 1
C C69 0.2253(7) 0.4422(4) 0.64376(18) 0.0485(18) Uani d . . 1
H H69A 0.246596 0.39572 0.645916 0.073 Uiso calc U R 1
H H69B 0.289276 0.469649 0.640312 0.073 Uiso calc U R 1
H H69C 0.17735 0.447559 0.622416 0.073 Uiso calc U R 1
C C70 0.1349(8) 0.5364(4) 0.6758(3) 0.063(2) Uani d . . 1
H H70A 0.087764 0.542091 0.65423 0.095 Uiso calc U R 1
H H70B 0.199351 0.563498 0.672633 0.095 Uiso calc U R 1
H H70C 0.096998 0.550151 0.69825 0.095 Uiso calc U R 1
C C71 -0.0168(5) 0.4208(3) 0.66222(17) 0.0315(14) Uani d . . 1
H H71 -0.01239 0.447476 0.640594 0.038 Uiso calc U R 1
C C72 -0.1083(5) 0.3836(3) 0.66791(18) 0.0366(16) Uani d . . 1
H H72 -0.165541 0.383922 0.650479 0.044 Uiso calc U R 1
C C73 -0.1138(5) 0.3458(3) 0.7000(2) 0.0358(15) Uani d . . 1
H H73 -0.176713 0.320536 0.704547 0.043 Uiso calc U R 1
C C74 -0.0303(4) 0.3434(3) 0.72585(16) 0.0225(12) Uani d . . 1
C C75 -0.0445(5) 0.3019(3) 0.7606(2) 0.0309(15) Uani d . . 1
H H75 0.019656 0.309133 0.776779 0.037 Uiso calc U R 1
C C76 -0.1432(5) 0.3240(4) 0.7821(2) 0.0410(16) Uani d . . 1
H H76A -0.139596 0.371804 0.786394 0.061 Uiso calc U R 1
H H76B -0.145685 0.30087 0.805919 0.061 Uiso calc U R 1
H H76C -0.207849 0.313614 0.76773 0.061 Uiso calc U R 1
C C77 -0.0511(6) 0.2279(3) 0.7516(2) 0.0408(18) Uani d . . 1
H H77A -0.113094 0.219585 0.735583 0.061 Uiso calc U R 1
H H77B -0.058814 0.202725 0.77469 0.061 Uiso calc U R 1
H H77C 0.014574 0.21405 0.73891 0.061 Uiso calc U R 1
C C78 0.1071(5) 0.2576(3) 0.64698(18) 0.0336(15) Uani d . . 1
H H78A 0.089317 0.222447 0.629315 0.05 Uiso calc U R 1
H H78B 0.113702 0.299718 0.633745 0.05 Uiso calc U R 1
H H78C 0.050216 0.261045 0.665575 0.05 Uiso calc U R 1
C C79 0.3387(6) 0.2084(4) 0.63648(18) 0.0393(16) Uani d . . 1
H H79A 0.406827 0.200645 0.649371 0.059 Uiso calc U R 1
H H79B 0.349001 0.24202 0.617236 0.059 Uiso calc U R 1
H H79C 0.314098 0.167185 0.625051 0.059 Uiso calc U R 1
C C80 0.2146(5) 0.1434(3) 0.72841(15) 0.0228(11) Uani d . . 1
C C81 0.1647(5) 0.0912(3) 0.70840(18) 0.0291(13) Uani d . . 1
C C82 0.1377(6) 0.0942(3) 0.66766(18) 0.0356(15) Uani d . . 1
H H82 0.163716 0.137851 0.658248 0.043 Uiso calc U R 1
C C83 0.0175(7) 0.0913(4) 0.6604(3) 0.063(2) Uani d . . 1
H H83A -0.012101 0.051002 0.671407 0.095 Uiso calc U R 1
H H83B 0.004318 0.091053 0.633586 0.095 Uiso calc U R 1
H H83C -0.017119 0.130053 0.671449 0.095 Uiso calc U R 1
C C84 0.1983(10) 0.0402(4) 0.6461(2) 0.071(3) Uani d . . 1
H H84A 0.275672 0.047117 0.648701 0.107 Uiso calc U R 1
H H84B 0.178484 0.042508 0.61978 0.107 Uiso calc U R 1
H H84C 0.179104 -0.003329 0.655936 0.107 Uiso calc U R 1
C C85 0.1370(6) 0.0328(3) 0.7268(2) 0.0419(17) Uani d . . 1
H H85 0.102462 -0.001327 0.713172 0.05 Uiso calc U R 1
C C86 0.1575(6) 0.0227(3) 0.7636(2) 0.0443(17) Uani d . . 1
H H86 0.1354 -0.016923 0.775484 0.053 Uiso calc U R 1
C C87 0.2113(6) 0.0714(3) 0.78344(18) 0.0388(15) Uani d . . 1
H H87 0.227411 0.064503 0.808892 0.047 Uiso calc U R 1
C C88 0.2421(5) 0.1306(3) 0.76633(16) 0.0282(14) Uani d . . 1
C C89 0.3028(5) 0.1826(3) 0.78872(15) 0.0255(13) Uani d . . 1
H H89A 0.362(6) 0.205(3) 0.7722(19) 0.031 Uiso d U . 1
C C90 0.3703(6) 0.1555(3) 0.82116(18) 0.0362(15) Uani d . . 1
H H90A 0.322972 0.134234 0.839245 0.054 Uiso calc U R 1
H H90B 0.408807 0.191998 0.833115 0.054 Uiso calc U R 1
H H90C 0.42194 0.123126 0.811773 0.054 Uiso calc U R 1
C C91 0.2232(7) 0.2338(3) 0.80308(18) 0.0369(15) Uani d . . 1
H H91A 0.16694 0.240973 0.784518 0.055 Uiso calc U R 1
H H91B 0.26078 0.275567 0.807807 0.055 Uiso calc U R 1
H H91C 0.1909 0.217886 0.826149 0.055 Uiso calc U R 1
N N1 0.6561(3) 0.3396(2) 0.48701(12) 0.0182(9) Uani d . . 1
N N2 0.9580(3) 0.2724(2) 0.48621(13) 0.0166(10) Uani d . . 1
N N3 0.7311(4) 0.1788(2) 0.52856(12) 0.0206(10) Uani d . . 1
N N4 0.4611(3) 0.3130(2) 0.75051(12) 0.0174(10) Uani d . . 1
N N6 0.2384(4) 0.2058(2) 0.71446(13) 0.0202(10) Uani d . . 1
N N7 0.1547(4) 0.3734(2) 0.74326(12) 0.0193(9) Uani d . . 1
Si Si1 0.69254(12) 0.37693(8) 0.44684(4) 0.0239(3) Uani d . . 1
H H1S 0.772(5) 0.335(3) 0.4369(17) 0.029 Uiso d U . 1
Si Si2 0.98704(12) 0.34268(8) 0.50980(4) 0.0229(3) Uani d . . 1
H H2S 0.869(5) 0.354(3) 0.5208(18) 0.028 Uiso d U . 1
Si Si3 0.73126(13) 0.22098(7) 0.56911(4) 0.0220(3) Uani d . . 1
H H3S 0.768(5) 0.287(3) 0.5462(17) 0.026 Uiso d U . 1
Si Si4 0.48638(12) 0.37906(8) 0.72294(5) 0.0233(3) Uani d . . 1
H H4S 0.375(5) 0.394(3) 0.7147(18) 0.028 Uiso d U . 1
Si Si5 0.18413(12) 0.41943(8) 0.78120(4) 0.0233(3) Uani d . . 1
H H5S 0.281(5) 0.392(3) 0.7908(16) 0.028 Uiso d U . 1
Si Si6 0.23655(13) 0.23786(7) 0.67034(4) 0.0228(3) Uani d . . 1
H H6S 0.276(6) 0.298(3) 0.6866(17) 0.027 Uiso d U . 1

loop_
_atom_site_aniso_label
_atom_site_aniso_U_11
_atom_site_aniso_U_22
_atom_site_aniso_U_33
_atom_site_aniso_U_12
_atom_site_aniso_U_13
_atom_site_aniso_U_23
Lu1 0.01428(14) 0.01759(14) 0.01956(13) 0.00305(11) 0.00405(13) 0.00159(10)
Lu2 0.01435(13) 0.01605(13) 0.01977(14) 0.00020(11) 0.00156(13) -0.00072(9)
C1 0.042(4) 0.066(5) 0.024(3) 0.013(4) -0.008(3) -0.002(3)
C2 0.063(5) 0.032(4) 0.043(4) -0.009(3) 0.007(3) 0.014(3)
C3 0.019(3) 0.016(3) 0.025(3) 0.004(2) 0.004(2) 0.003(2)
C4 0.020(3) 0.016(3) 0.041(4) 0.004(2) 0.001(3) 0.003(3)
C5 0.014(3) 0.037(4) 0.046(4) 0.000(2) -0.002(3) -0.007(3)
C6 0.036(4) 0.026(4) 0.069(5) -0.005(3) 0.002(4) -0.002(3)
C7 0.035(4) 0.043(4) 0.062(5) -0.001(3) -0.013(4) -0.012(4)
C8 0.019(3) 0.027(3) 0.053(4) 0.000(3) 0.007(3) 0.011(3)
C9 0.024(3) 0.036(4) 0.049(4) 0.006(3) 0.017(3) 0.009(3)
C10 0.033(3) 0.030(3) 0.031(3) 0.013(3) 0.009(3) 0.002(3)
C11 0.021(3) 0.021(3) 0.028(3) 0.006(2) -0.001(2) 0.006(2)
C12 0.028(3) 0.019(3) 0.031(3) 0.005(2) 0.003(2) -0.002(2)
C13 0.047(4) 0.045(4) 0.037(3) -0.004(4) -0.005(4) -0.005(3)
C14 0.048(4) 0.023(3) 0.065(5) -0.004(3) 0.006(4) -0.004(3)
C15 0.045(4) 0.050(5) 0.042(4) 0.006(4) -0.009(3) -0.016(4)
C16 0.054(5) 0.039(4) 0.048(4) -0.019(3) 0.011(4) -0.012(3)
C17 0.015(3) 0.028(3) 0.017(3) 0.001(2) 0.001(2) -0.004(2)
C18 0.016(3) 0.034(3) 0.021(3) 0.000(3) 0.000(2) -0.005(3)
C19 0.025(3) 0.039(4) 0.022(3) 0.004(3) 0.004(2) 0.003(3)
C20 0.037(4) 0.052(4) 0.035(4) -0.002(3) -0.006(3) 0.011(3)
C21 0.042(4) 0.042(4) 0.032(3) -0.006(3) 0.005(3) 0.005(3)
C22 0.027(3) 0.043(4) 0.024(3) 0.004(3) 0.008(3) -0.007(3)
C23 0.028(3) 0.037(4) 0.037(4) 0.008(3) 0.007(3) -0.013(3)
C24 0.027(3) 0.033(3) 0.040(4) 0.010(3) 0.001(3) -0.003(3)
C25 0.020(3) 0.027(3) 0.025(3) 0.004(2) -0.002(2) -0.001(2)
C26 0.033(3) 0.027(3) 0.022(3) 0.006(3) 0.002(3) 0.003(2)
C27 0.041(4) 0.042(4) 0.032(3) 0.005(3) -0.002(3) 0.000(3)
C28 0.036(4) 0.038(4) 0.046(4) 0.004(3) 0.003(3) 0.006(3)
C29 0.043(4) 0.025(3) 0.030(3) 0.009(3) 0.017(3) 0.005(3)
C30 0.027(3) 0.055(4) 0.025(3) 0.001(3) 0.000(3) 0.006(3)
C31 0.019(3) 0.019(2) 0.026(3) 0.002(3) -0.002(3) 0.002(2)
C32 0.024(3) 0.016(3) 0.033(3) -0.002(2) 0.001(2) 0.003(2)
C33 0.045(4) 0.023(3) 0.029(3) -0.001(3) 0.010(3) 0.005(2)
C34 0.110(7) 0.038(4) 0.039(4) 0.019(5) -0.006(5) 0.012(3)
C35 0.056(5) 0.053(5) 0.051(4) -0.014(4) 0.029(4) -0.009(4)
C36 0.034(3) 0.025(3) 0.040(4) 0.000(3) 0.007(3) 0.002(3)
C37 0.031(3) 0.022(3) 0.051(4) 0.000(3) 0.002(3) -0.003(3)
C38 0.028(3) 0.029(3) 0.030(3) -0.004(3) -0.001(3) -0.008(2)
C39 0.023(3) 0.027(3) 0.024(3) 0.005(2) 0.000(2) -0.003(2)
C40 0.033(3) 0.033(3) 0.023(3) -0.001(3) -0.003(3) -0.007(2)
C41 0.039(4) 0.034(4) 0.042(4) -0.002(3) 0.005(3) -0.011(3)
C42 0.036(3) 0.025(3) 0.040(3) 0.002(3) 0.000(3) -0.001(3)
C50 0.052(5) 0.045(4) 0.047(4) 0.006(4) 0.018(4) 0.018(3)
C51 0.071(5) 0.035(4) 0.064(5) -0.026(4) -0.012(4) 0.009(4)
C52 0.015(3) 0.021(3) 0.021(3) -0.003(2) 0.005(2) 0.003(2)
C53 0.016(3) 0.024(3) 0.027(3) -0.001(2) 0.006(2) -0.001(3)
C54 0.028(3) 0.025(3) 0.025(3) 0.005(3) -0.003(3) -0.002(2)
C55 0.040(4) 0.038(4) 0.028(3) -0.004(3) 0.002(3) -0.003(3)
C56 0.027(3) 0.021(3) 0.040(3) -0.004(3) 0.001(3) -0.006(3)
C57 0.022(3) 0.022(3) 0.040(4) 0.009(3) 0.001(3) 0.001(3)
C58 0.023(3) 0.034(4) 0.031(3) 0.006(2) -0.004(2) 0.008(3)
C59 0.027(3) 0.037(3) 0.020(3) -0.005(3) -0.004(2) 0.000(3)
C60 0.016(3) 0.028(3) 0.023(3) -0.001(2) -0.002(2) -0.004(2)
C61 0.027(3) 0.033(3) 0.027(3) 0.001(3) -0.002(3) -0.010(3)
C62 0.042(4) 0.042(4) 0.046(4) -0.005(3) -0.006(3) -0.015(3)
C63 0.044(4) 0.052(4) 0.038(4) 0.001(3) 0.012(3) -0.018(3)
C64 0.042(4) 0.033(3) 0.027(3) 0.009(3) -0.002(3) -0.003(3)
C65 0.074(5) 0.031(3) 0.045(4) -0.005(4) 0.000(4) -0.015(3)
C66 0.012(3) 0.018(3) 0.023(3) 0.006(2) 0.001(2) -0.003(2)
C67 0.033(3) 0.021(3) 0.023(3) 0.004(3) -0.004(3) 0.002(2)
C68 0.042(4) 0.027(3) 0.032(3) -0.006(3) -0.001(3) 0.009(3)
C69 0.057(4) 0.050(4) 0.039(4) -0.009(4) 0.008(4) 0.017(3)
C70 0.074(6) 0.031(4) 0.084(6) -0.009(4) -0.013(5) 0.014(4)
C71 0.038(4) 0.031(3) 0.025(3) 0.007(3) -0.009(3) 0.001(3)
C72 0.036(4) 0.040(4) 0.033(4) 0.007(3) -0.018(3) -0.005(3)
C73 0.025(3) 0.035(4) 0.048(4) -0.001(3) -0.002(3) -0.002(3)
C74 0.014(3) 0.024(3) 0.029(3) 0.006(2) -0.001(2) -0.003(2)
C75 0.025(3) 0.028(4) 0.040(4) -0.005(3) 0.006(3) 0.002(3)
C76 0.030(4) 0.042(4) 0.051(4) -0.002(3) 0.014(3) 0.006(3)
C77 0.030(4) 0.032(4) 0.060(5) 0.000(3) 0.007(3) 0.007(3)
C78 0.047(4) 0.026(3) 0.028(3) 0.008(3) -0.008(3) -0.006(3)
C79 0.036(4) 0.059(4) 0.023(3) -0.004(3) 0.009(3) -0.011(3)
C80 0.021(3) 0.019(3) 0.028(3) -0.007(3) 0.010(3) 0.000(2)
C81 0.027(3) 0.022(3) 0.038(3) -0.002(3) -0.003(3) 0.004(3)
C82 0.050(4) 0.018(3) 0.039(4) -0.006(3) -0.017(3) -0.003(3)
C83 0.059(5) 0.048(5) 0.083(6) -0.024(4) -0.029(5) 0.019(4)
C84 0.129(9) 0.035(4) 0.049(4) 0.026(5) -0.007(5) -0.015(3)
C85 0.043(4) 0.025(3) 0.058(4) -0.012(3) -0.010(3) 0.007(3)
C86 0.054(4) 0.035(4) 0.044(4) -0.022(3) -0.007(3) 0.017(3)
C87 0.051(4) 0.030(3) 0.036(3) -0.017(4) 0.005(4) 0.011(3)
C88 0.032(3) 0.024(3) 0.029(3) -0.006(2) -0.001(2) 0.004(2)
C89 0.029(3) 0.028(3) 0.020(3) 0.003(3) 0.001(3) 0.006(2)
C90 0.039(4) 0.037(4) 0.033(3) 0.001(3) -0.005(3) 0.008(3)
C91 0.040(4) 0.041(4) 0.029(3) 0.006(3) 0.004(3) 0.004(3)
N1 0.009(2) 0.023(2) 0.022(2) 0.0083(18) 0.0004(18) -0.0048(19)
N2 0.009(2) 0.020(2) 0.020(3) 0.0077(17) -0.0002(18) 0.0008(19)
N3 0.021(2) 0.019(2) 0.022(2) 0.006(2) 0.004(2) 0.0024(19)
N4 0.008(2) 0.022(2) 0.022(3) 0.0031(18) 0.0056(18) 0.0044(19)
N6 0.021(3) 0.015(2) 0.025(2) -0.0034(18) 0.0084(19) -0.0035(18)
N7 0.023(2) 0.021(2) 0.013(2) 0.000(2) 0.0002(19) -0.0028(18)
Si1 0.0239(9) 0.0262(8) 0.0218(7) 0.0065(6) 0.0032(6) 0.0027(6)
Si2 0.0190(8) 0.0234(8) 0.0264(8) 0.0006(6) 0.0048(6) -0.0048(7)
Si3 0.0245(8) 0.0211(7) 0.0203(7) -0.0003(6) 0.0040(6) -0.0009(6)
Si4 0.0206(8) 0.0190(8) 0.0304(9) -0.0020(6) 0.0038(6) 0.0039(7)
Si5 0.0227(8) 0.0232(8) 0.0240(8) 0.0019(6) -0.0003(6) -0.0036(6)
Si6 0.0262(9) 0.0230(8) 0.0192(7) -0.0012(6) 0.0014(6) -0.0007(6)

loop_
_atom_type_symbol
_atom_type_description
_atom_type_scat_dispersion_real
_atom_type_scat_dispersion_imag
_atom_type_scat_source
C C 0.0181 0.0091 'International Tables Vol C Tables 4.2.6.8 and 6.1.1.4'
N N 0.0311 0.0180 'International Tables Vol C Tables 4.2.6.8 and 6.1.1.4'
Lu Lu -6.6179 4.6937 'International Tables Vol C Tables 4.2.6.8 and 6.1.1.4'
Si Si 0.2541 0.3302 'International Tables Vol C Tables 4.2.6.8 and 6.1.1.4'
H H 0.0000 0.0000 'International Tables Vol C Tables 4.2.6.8 and 6.1.1.4'

loop_
_geom_angle_atom_site_label_1
_geom_angle_atom_site_label_2
_geom_angle_atom_site_label_3
_geom_angle
N2 Lu1 N1 130.36(16)
N2 Lu1 N3 114.50(16)
N1 Lu1 N3 112.90(16)
N2 Lu1 C40 87.88(18)
N1 Lu1 C40 125.60(17)
N3 Lu1 C40 65.07(16)
N2 Lu1 H40A 71.5(18)
N1 Lu1 H40A 143.0(18)
N3 Lu1 H40A 67.4(17)
C40 Lu1 H40A 18.2(18)
N2 Lu1 H1S 84.7(15)
N1 Lu1 H1S 58.4(15)
N3 Lu1 H1S 152.0(15)
C40 Lu1 H1S 97.3(14)
H40A Lu1 H1S 103.(2)
N2 Lu1 H2S 62.7(16)
N1 Lu1 H2S 81.1(16)
N3 Lu1 H2S 120.8(16)
C40 Lu1 H2S 150.1(16)
H40A Lu1 H2S 132.(2)
H1S Lu1 H2S 86.(2)
N2 Lu1 H3S 102.2(19)
N1 Lu1 H3S 83.3(19)
N3 Lu1 H3S 67.0(18)
C40 Lu1 H3S 130.8(18)
H40A Lu1 H3S 125.(3)
H1S Lu1 H3S 131.(2)
H2S Lu1 H3S 58.(2)
N4 Lu2 N7 131.04(17)
N4 Lu2 N6 115.29(17)
N7 Lu2 N6 112.55(17)
N4 Lu2 H89A 69.0(17)
N7 Lu2 H89A 142.9(17)
N6 Lu2 H89A 67.2(16)
N4 Lu2 H4S 61.6(16)
N7 Lu2 H4S 80.4(15)
N6 Lu2 H4S 129.7(16)
H89A Lu2 H4S 130.(2)
N4 Lu2 H6S 103.(2)
N7 Lu2 H6S 90.2(19)
N6 Lu2 H6S 62.0(18)
H89A Lu2 H6S 118.(2)
H4S Lu2 H6S 70.(2)
Si1 C1 H1A 109.5
Si1 C1 H1B 109.5
H1A C1 H1B 109.5
Si1 C1 H1C 109.5
H1A C1 H1C 109.5
H1B C1 H1C 109.5
Si1 C2 H2A 109.5
Si1 C2 H2B 109.5
H2A C2 H2B 109.5
Si1 C2 H2C 109.5
H2A C2 H2C 109.5
H2B C2 H2C 109.5
N1 C3 C4 121.0(5)
N1 C3 C11 120.2(5)
C4 C3 C11 118.7(5)
C8 C4 C3 119.6(6)
C8 C4 C5 118.9(6)
C3 C4 C5 121.5(5)
C4 C5 C6 111.0(6)
C4 C5 C7 112.8(5)
C6 C5 C7 110.1(6)
C4 C5 H5 107.6
C6 C5 H5 107.6
C7 C5 H5 107.6
C5 C6 H6A 109.5
C5 C6 H6B 109.5
H6A C6 H6B 109.5
C5 C6 H6C 109.5
H6A C6 H6C 109.5
H6B C6 H6C 109.5
C5 C7 H7A 109.5
C5 C7 H7B 109.5
H7A C7 H7B 109.5
C5 C7 H7C 109.5
H7A C7 H7C 109.5
H7B C7 H7C 109.5
C9 C8 C4 121.4(6)
C9 C8 H8 119.3
C4 C8 H8 119.3
C8 C9 C10 119.6(6)
C8 C9 H9 120.2
C10 C9 H9 120.2
C11 C10 C9 121.7(6)
C11 C10 H10 119.1
C9 C10 H10 119.1
C10 C11 C3 118.9(5)
C10 C11 C12 119.5(5)
C3 C11 C12 121.5(5)
C11 C12 C13 112.1(5)
C11 C12 C14 111.5(5)
C13 C12 C14 110.2(6)
C11 C12 H12 107.6
C13 C12 H12 107.6
C14 C12 H12 107.6
C12 C13 H13A 109.5
C12 C13 H13B 109.5
H13A C13 H13B 109.5
C12 C13 H13C 109.5
H13A C13 H13C 109.5
H13B C13 H13C 109.5
C12 C14 H14A 109.5
C12 C14 H14B 109.5
H14A C14 H14B 109.5
C12 C14 H14C 109.5
H14A C14 H14C 109.5
H14B C14 H14C 109.5
Si2 C15 H15A 109.5
Si2 C15 H15B 109.5
H15A C15 H15B 109.5
Si2 C15 H15C 109.5
H15A C15 H15C 109.5
H15B C15 H15C 109.5
Si2 C16 H16A 109.5
Si2 C16 H16B 109.5
H16A C16 H16B 109.5
Si2 C16 H16C 109.5
H16A C16 H16C 109.5
H16B C16 H16C 109.5
C18 C17 C25 119.4(5)
C18 C17 N2 120.0(5)
C25 C17 N2 120.5(5)
C17 C18 C22 118.9(6)
C17 C18 C19 124.1(5)
C22 C18 C19 117.1(5)
C18 C19 C21 111.9(5)
C18 C19 C20 112.5(5)
C21 C19 C20 110.2(5)
C18 C19 H19 107.3
C21 C19 H19 107.3
C20 C19 H19 107.3
C19 C20 H20A 109.5
C19 C20 H20B 109.5
H20A C20 H20B 109.5
C19 C20 H20C 109.5
H20A C20 H20C 109.5
H20B C20 H20C 109.5
C19 C21 H21A 109.5
C19 C21 H21B 109.5
H21A C21 H21B 109.5
C19 C21 H21C 109.5
H21A C21 H21C 109.5
H21B C21 H21C 109.5
C23 C22 C18 121.8(6)
C23 C22 H22 119.1
C18 C22 H22 119.1
C22 C23 C24 119.1(6)
C22 C23 H23 120.5
C24 C23 H23 120.5
C23 C24 C25 121.6(6)
C23 C24 H24 119.2
C25 C24 H24 119.2
C24 C25 C17 119.3(5)
C24 C25 C26 118.2(5)
C17 C25 C26 122.6(5)
C25 C26 C27 111.0(5)
C25 C26 C28 112.9(5)
C27 C26 C28 109.8(5)
C25 C26 H26 107.7
C27 C26 H26 107.7
C28 C26 H26 107.7
C26 C27 H27A 109.5
C26 C27 H27B 109.5
H27A C27 H27B 109.5
C26 C27 H27C 109.5
H27A C27 H27C 109.5
H27B C27 H27C 109.5
C26 C28 H28A 109.5
C26 C28 H28B 109.5
H28A C28 H28B 109.5
C26 C28 H28C 109.5
H28A C28 H28C 109.5
H28B C28 H28C 109.5
Si3 C29 H29A 109.5
Si3 C29 H29B 109.5
H29A C29 H29B 109.5
Si3 C29 H29C 109.5
H29A C29 H29C 109.5
H29B C29 H29C 109.5
Si3 C30 H30A 109.5
Si3 C30 H30B 109.5
H30A C30 H30B 109.5
Si3 C30 H30C 109.5
H30A C30 H30C 109.5
H30B C30 H30C 109.5
C32 C31 N3 125.1(5)
C32 C31 C39 117.2(5)
N3 C31 C39 117.7(5)
C36 C32 C31 119.8(5)
C36 C32 C33 116.0(5)
C31 C32 C33 124.2(5)
C35 C33 C32 113.0(6)
C35 C33 C34 111.0(6)
C32 C33 C34 111.3(5)
C35 C33 H33 107.1
C32 C33 H33 107.1
C34 C33 H33 107.1
C33 C34 H34A 109.5
C33 C34 H34B 109.5
H34A C34 H34B 109.5
C33 C34 H34C 109.5
H34A C34 H34C 109.5
H34B C34 H34C 109.5
C33 C35 H35A 109.5
C33 C35 H35B 109.5
H35A C35 H35B 109.5
C33 C35 H35C 109.5
H35A C35 H35C 109.5
H35B C35 H35C 109.5
C37 C36 C32 122.4(6)
C37 C36 H36 118.8
C32 C36 H36 118.8
C36 C37 C38 118.7(6)
C36 C37 H37 120.6
C38 C37 H37 120.6
C37 C38 C39 121.2(5)
C37 C38 H38 119.4
C39 C38 H38 119.4
C38 C39 C31 120.4(5)
C38 C39 C40 119.3(5)
C31 C39 C40 120.3(5)
C39 C40 C42 110.1(5)
C39 C40 C41 115.8(5)
C42 C40 C41 108.9(5)
C39 C40 Lu1 103.5(3)
C42 C40 Lu1 68.2(3)
C41 C40 Lu1 137.9(4)
C39 C40 H40A 109.(4)
C42 C40 H40A 107.(4)
C41 C40 H40A 105.(4)
Lu1 C40 H40A 45.(4)
C40 C41 H41A 109.5
C40 C41 H41B 109.5
H41A C41 H41B 109.5
C40 C41 H41C 109.5
H41A C41 H41C 109.5
H41B C41 H41C 109.5
C40 C42 H42A 109.5
C40 C42 H42B 109.5
H42A C42 H42B 109.5
C40 C42 H42C 109.5
H42A C42 H42C 109.5
H42B C42 H42C 109.5
Si4 C50 H50A 109.5
Si4 C50 H50B 109.5
H50A C50 H50B 109.5
Si4 C50 H50C 109.5
H50A C50 H50C 109.5
H50B C50 H50C 109.5
Si4 C51 H51A 109.5
Si4 C51 H51B 109.5
H51A C51 H51B 109.5
Si4 C51 H51C 109.5
H51A C51 H51C 109.5
H51B C51 H51C 109.5
C53 C52 N4 120.6(5)
C53 C52 C60 118.3(5)
N4 C52 C60 121.0(5)
C57 C53 C52 118.7(6)
C57 C53 C54 118.7(5)
C52 C53 C54 122.6(5)
C53 C54 C55 111.4(5)
C53 C54 C56 111.7(5)
C55 C54 C56 109.7(5)
C53 C54 H54 108.0
C55 C54 H54 108.0
C56 C54 H54 108.0
C54 C55 H55A 109.5
C54 C55 H55B 109.5
H55A C55 H55B 109.5
C54 C55 H55C 109.5
H55A C55 H55C 109.5
H55B C55 H55C 109.5
C54 C56 H56A 109.5
C54 C56 H56B 109.5
H56A C56 H56B 109.5
C54 C56 H56C 109.5
H56A C56 H56C 109.5
H56B C56 H56C 109.5
C58 C57 C53 122.2(6)
C58 C57 H57 118.9
C53 C57 H57 118.9
C57 C58 C59 119.3(6)
C57 C58 H58 120.4
C59 C58 H58 120.4
C58 C59 C60 121.6(6)
C58 C59 H59 119.2
C60 C59 H59 119.2
C59 C60 C52 119.9(5)
C59 C60 C61 118.7(5)
C52 C60 C61 121.4(5)
C62 C61 C60 111.6(5)
C62 C61 C63 110.3(5)
C60 C61 C63 111.5(5)
C62 C61 H61 107.8
C60 C61 H61 107.8
C63 C61 H61 107.8
C61 C62 H62A 109.5
C61 C62 H62B 109.5
H62A C62 H62B 109.5
C61 C62 H62C 109.5
H62A C62 H62C 109.5
H62B C62 H62C 109.5
C61 C63 H63A 109.5
C61 C63 H63B 109.5
H63A C63 H63B 109.5
C61 C63 H63C 109.5
H63A C63 H63C 109.5
H63B C63 H63C 109.5
Si5 C64 H64A 109.5
Si5 C64 H64B 109.5
H64A C64 H64B 109.5
Si5 C64 H64C 109.5
H64A C64 H64C 109.5
H64B C64 H64C 109.5
Si5 C65 H65A 109.5
Si5 C65 H65B 109.5
H65A C65 H65B 109.5
Si5 C65 H65C 109.5
H65A C65 H65C 109.5
H65B C65 H65C 109.5
C74 C66 C67 119.0(5)
C74 C66 N7 120.6(5)
C67 C66 N7 120.4(5)
C71 C67 C66 118.8(5)
C71 C67 C68 119.5(5)
C66 C67 C68 121.7(5)
C67 C68 C70 110.8(6)
C67 C68 C69 112.1(6)
C70 C68 C69 109.2(6)
C67 C68 H68 108.2
C70 C68 H68 108.2
C69 C68 H68 108.2
C68 C69 H69A 109.5
C68 C69 H69B 109.5
H69A C69 H69B 109.5
C68 C69 H69C 109.5
H69A C69 H69C 109.5
H69B C69 H69C 109.5
C68 C70 H70A 109.5
C68 C70 H70B 109.5
H70A C70 H70B 109.5
C68 C70 H70C 109.5
H70A C70 H70C 109.5
H70B C70 H70C 109.5
C72 C71 C67 122.6(6)
C72 C71 H71 118.7
C67 C71 H71 118.7
C71 C72 C73 117.8(6)
C71 C72 H72 121.1
C73 C72 H72 121.1
C72 C73 C74 122.5(6)
C72 C73 H73 118.8
C74 C73 H73 118.8
C73 C74 C66 119.3(6)
C73 C74 C75 118.8(6)
C66 C74 C75 121.9(5)
C74 C75 C76 110.7(5)
C74 C75 C77 111.8(6)
C76 C75 C77 110.5(5)
C74 C75 H75 107.9
C76 C75 H75 107.9
C77 C75 H75 107.9
C75 C76 H76A 109.5
C75 C76 H76B 109.5
H76A C76 H76B 109.5
C75 C76 H76C 109.5
H76A C76 H76C 109.5
H76B C76 H76C 109.5
C75 C77 H77A 109.5
C75 C77 H77B 109.5
H77A C77 H77B 109.5
C75 C77 H77C 109.5
H77A C77 H77C 109.5
H77B C77 H77C 109.5
Si6 C78 H78A 109.5
Si6 C78 H78B 109.5
H78A C78 H78B 109.5
Si6 C78 H78C 109.5
H78A C78 H78C 109.5
H78B C78 H78C 109.5
Si6 C79 H79A 109.5
Si6 C79 H79B 109.5
H79A C79 H79B 109.5
Si6 C79 H79C 109.5
H79A C79 H79C 109.5
H79B C79 H79C 109.5
N6 C80 C81 125.7(5)
N6 C80 C88 117.3(5)
C81 C80 C88 117.0(5)
C85 C81 C80 119.6(6)
C85 C81 C82 116.2(6)
C80 C81 C82 124.1(5)
C81 C82 C83 112.6(7)
C81 C82 C84 110.9(6)
C83 C82 C84 111.6(7)
C81 C82 H82 107.1
C83 C82 H82 107.1
C84 C82 H82 107.1
C82 C83 H83A 109.5
C82 C83 H83B 109.5
H83A C83 H83B 109.5
C82 C83 H83C 109.5
H83A C83 H83C 109.5
H83B C83 H83C 109.5
C82 C84 H84A 109.5
C82 C84 H84B 109.5
H84A C84 H84B 109.5
C82 C84 H84C 109.5
H84A C84 H84C 109.5
H84B C84 H84C 109.5
C86 C85 C81 122.7(6)
C86 C85 H85 118.6
C81 C85 H85 118.6
C85 C86 C87 118.9(6)
C85 C86 H86 120.5
C87 C86 H86 120.5
C86 C87 C88 120.8(6)
C86 C87 H87 119.6
C88 C87 H87 119.6
C87 C88 C80 120.6(6)
C87 C88 C89 119.5(5)
C80 C88 C89 119.9(5)
C88 C89 C91 109.0(5)
C88 C89 C90 115.3(5)
C91 C89 C90 109.7(5)
C88 C89 H89A 110.(4)
C91 C89 H89A 111.(4)
C90 C89 H89A 102.(4)
C89 C90 H90A 109.5
C89 C90 H90B 109.5
H90A C90 H90B 109.5
C89 C90 H90C 109.5
H90A C90 H90C 109.5
H90B C90 H90C 109.5
C89 C91 H91A 109.5
C89 C91 H91B 109.5
H91A C91 H91B 109.5
C89 C91 H91C 109.5
H91A C91 H91C 109.5
H91B C91 H91C 109.5
C3 N1 Si1 128.0(4)
C3 N1 Lu1 129.8(3)
Si1 N1 Lu1 102.2(2)
C17 N2 Si2 126.8(4)
C17 N2 Lu1 131.5(4)
Si2 N2 Lu1 101.7(2)
C31 N3 Si3 133.4(4)
C31 N3 Lu1 131.5(3)
Si3 N3 Lu1 95.1(2)
C52 N4 Si4 127.4(4)
C52 N4 Lu2 132.3(3)
Si4 N4 Lu2 100.3(2)
C80 N6 Si6 132.4(4)
C80 N6 Lu2 133.2(4)
Si6 N6 Lu2 94.3(2)
C66 N7 Si5 127.8(4)
C66 N7 Lu2 128.8(3)
Si5 N7 Lu2 103.4(2)
N1 Si1 C2 118.7(3)
N1 Si1 C1 117.4(3)
C2 Si1 C1 108.2(4)
N1 Si1 H1S 99.(3)
C2 Si1 H1S 106.(3)
C1 Si1 H1S 106.(3)
N2 Si2 C16 119.5(3)
N2 Si2 C15 117.6(3)
C16 Si2 C15 106.3(4)
N2 Si2 H2S 93.(2)
C16 Si2 H2S 117.(2)
C15 Si2 H2S 103.(2)
N3 Si3 C30 119.5(3)
N3 Si3 C29 120.2(3)
C30 Si3 C29 111.6(3)
N3 Si3 H3S 88.(2)
C30 Si3 H3S 110.(2)
C29 Si3 H3S 102.(2)
N4 Si4 C51 119.5(3)
N4 Si4 C50 117.7(3)
C51 Si4 C50 108.2(4)
N4 Si4 H4S 96.(3)
C51 Si4 H4S 104.(3)
C50 Si4 H4S 109.(3)
N7 Si5 C65 117.8(3)
N7 Si5 C64 117.7(3)
C65 Si5 C64 107.8(3)
N7 Si5 H5S 100.(2)
C65 Si5 H5S 106.(3)
C64 Si5 H5S 105.(2)
N6 Si6 C78 120.7(3)
N6 Si6 C79 118.6(3)
C78 Si6 C79 111.4(3)
N6 Si6 H6S 87.(2)
C78 Si6 H6S 107.(3)
C79 Si6 H6S 108.(3)

loop_
_geom_bond_atom_site_label_1
_geom_bond_atom_site_label_2
_geom_bond_distance
Lu1 N2 2.205(4)
Lu1 N1 2.207(4)
Lu1 N3 2.234(4)
Lu1 C40 2.942(6)
Lu1 H40A 2.33(7)
Lu1 H1S 2.51(6)
Lu1 H2S 2.30(6)
Lu1 H3S 1.94(6)
Lu2 N4 2.209(4)
Lu2 N7 2.209(4)
Lu2 N6 2.236(4)
Lu2 H89A 2.43(7)
Lu2 H4S 2.38(6)
Lu2 H6S 1.97(6)
C1 Si1 1.868(7)
C1 H1A 0.98
C1 H1B 0.98
C1 H1C 0.98
C2 Si1 1.855(7)
C2 H2A 0.98
C2 H2B 0.98
C2 H2C 0.98
C3 N1 1.415(7)
C3 C4 1.416(8)
C3 C11 1.436(8)
C4 C8 1.390(9)
C4 C5 1.503(10)
C5 C6 1.545(10)
C5 C7 1.547(10)
C5 H5 1.0
C6 H6A 0.98
C6 H6B 0.98
C6 H6C 0.98
C7 H7A 0.98
C7 H7B 0.98
C7 H7C 0.98
C8 C9 1.374(10)
C8 H8 0.95
C9 C10 1.389(10)
C9 H9 0.95
C10 C11 1.381(8)
C10 H10 0.95
C11 C12 1.518(8)
C12 C13 1.523(9)
C12 C14 1.530(9)
C12 H12 1.0
C13 H13A 0.98
C13 H13B 0.98
C13 H13C 0.98
C14 H14A 0.98
C14 H14B 0.98
C14 H14C 0.98
C15 Si2 1.867(7)
C15 H15A 0.98
C15 H15B 0.98
C15 H15C 0.98
C16 Si2 1.849(7)
C16 H16A 0.98
C16 H16B 0.98
C16 H16C 0.98
C17 C18 1.406(8)
C17 C25 1.420(8)
C17 N2 1.428(7)
C18 C22 1.412(9)
C18 C19 1.514(9)
C19 C21 1.526(9)
C19 C20 1.527(9)
C19 H19 1.0
C20 H20A 0.98
C20 H20B 0.98
C20 H20C 0.98
C21 H21A 0.98
C21 H21B 0.98
C21 H21C 0.98
C22 C23 1.375(9)
C22 H22 0.95
C23 C24 1.386(9)
C23 H23 0.95
C24 C25 1.395(9)
C24 H24 0.95
C25 C26 1.518(8)
C26 C27 1.528(9)
C26 C28 1.532(9)
C26 H26 1.0
C27 H27A 0.98
C27 H27B 0.98
C27 H27C 0.98
C28 H28A 0.98
C28 H28B 0.98
C28 H28C 0.98
C29 Si3 1.865(6)
C29 H29A 0.98
C29 H29B 0.98
C29 H29C 0.98
C30 Si3 1.861(7)
C30 H30A 0.98
C30 H30B 0.98
C30 H30C 0.98
C31 C32 1.407(8)
C31 N3 1.425(7)
C31 C39 1.426(8)
C32 C36 1.398(9)
C32 C33 1.525(8)
C33 C35 1.518(10)
C33 C34 1.530(10)
C33 H33 1.0
C34 H34A 0.98
C34 H34B 0.98
C34 H34C 0.98
C35 H35A 0.98
C35 H35B 0.98
C35 H35C 0.98
C36 C37 1.366(10)
C36 H36 0.95
C37 C38 1.378(9)
C37 H37 0.95
C38 C39 1.398(8)
C38 H38 0.95
C39 C40 1.497(9)
C40 C42 1.533(9)
C40 C41 1.554(9)
C40 H40A 1.03(7)
C41 H41A 0.98
C41 H41B 0.98
C41 H41C 0.98
C42 H42A 0.98
C42 H42B 0.98
C42 H42C 0.98
C50 Si4 1.866(7)
C50 H50A 0.98
C50 H50B 0.98
C50 H50C 0.98
C51 Si4 1.862(7)
C51 H51A 0.98
C51 H51B 0.98
C51 H51C 0.98
C52 C53 1.418(8)
C52 N4 1.423(7)
C52 C60 1.429(8)
C53 C57 1.408(9)
C53 C54 1.525(9)
C54 C55 1.530(9)
C54 C56 1.539(9)
C54 H54 1.0
C55 H55A 0.98
C55 H55B 0.98
C55 H55C 0.98
C56 H56A 0.98
C56 H56B 0.98
C56 H56C 0.98
C57 C58 1.368(9)
C57 H57 0.95
C58 C59 1.379(9)
C58 H58 0.95
C59 C60 1.383(9)
C59 H59 0.95
C60 C61 1.520(8)
C61 C62 1.515(9)
C61 C63 1.539(9)
C61 H61 1.0
C62 H62A 0.98
C62 H62B 0.98
C62 H62C 0.98
C63 H63A 0.98
C63 H63B 0.98
C63 H63C 0.98
C64 Si5 1.864(6)
C64 H64A 0.98
C64 H64B 0.98
C64 H64C 0.98
C65 Si5 1.855(7)
C65 H65A 0.98
C65 H65B 0.98
C65 H65C 0.98
C66 C74 1.408(8)
C66 C67 1.426(8)
C66 N7 1.431(7)
C67 C71 1.401(9)
C67 C68 1.520(9)
C68 C70 1.531(10)
C68 C69 1.534(10)
C68 H68 1.0
C69 H69A 0.98
C69 H69B 0.98
C69 H69C 0.98
C70 H70A 0.98
C70 H70B 0.98
C70 H70C 0.98
C71 C72 1.383(10)
C71 H71 0.95
C72 C73 1.390(10)
C72 H72 0.95
C73 C74 1.397(9)
C73 H73 0.95
C74 C75 1.519(9)
C75 C76 1.523(9)
C75 C77 1.535(10)
C75 H75 1.0
C76 H76A 0.98
C76 H76B 0.98
C76 H76C 0.98
C77 H77A 0.98
C77 H77B 0.98
C77 H77C 0.98
C78 Si6 1.863(7)
C78 H78A 0.98
C78 H78B 0.98
C78 H78C 0.98
C79 Si6 1.864(6)
C79 H79A 0.98
C79 H79B 0.98
C79 H79C 0.98
C80 N6 1.391(7)
C80 C81 1.422(9)
C80 C88 1.433(8)
C81 C85 1.399(9)
C81 C82 1.508(9)
C82 C83 1.523(11)
C82 C84 1.540(10)
C82 H82 1.0
C83 H83A 0.98
C83 H83B 0.98
C83 H83C 0.98
C84 H84A 0.98
C84 H84B 0.98
C84 H84C 0.98
C85 C86 1.368(10)
C85 H85 0.95
C86 C87 1.388(10)
C86 H86 0.95
C87 C88 1.402(8)
C87 H87 0.95
C88 C89 1.525(9)
C89 C91 1.527(9)
C89 C90 1.540(8)
C89 H89A 1.05(7)
C90 H90A 0.98
C90 H90B 0.98
C90 H90C 0.98
C91 H91A 0.98
C91 H91B 0.98
C91 H91C 0.98
N1 Si1 1.697(5)
N2 Si2 1.696(5)
N3 Si3 1.693(5)
N4 Si4 1.695(5)
N6 Si6 1.719(5)
N7 Si5 1.695(4)
Si1 H1S 1.35(6)
Si2 H2S 1.54(6)
Si3 H3S 1.63(6)
Si4 H4S 1.46(6)
Si5 H5S 1.37(7)
Si6 H6S 1.44(6)
